data_1507490
loop_
_publ_author_name
'Bates, Craig G.'
'Saejueng, Pranorm'
'Murphy, Jaclyn M.'
'Venkataraman, D.'

_publ_section_title
;
 Synthesis of 2-arylbenzo[b]furans via copper(I)-catalyzed coupling of
 o-iodophenols and aryl acetylenes.
;
_journal_issue 26
_journal_name_full 'Organic letters'
_journal_page_first 4727
_journal_page_last 4729
_journal_paper_doi 10.1021/ol0272040
_journal_volume 4
_journal_year 2002
_chemical_compound_source 'Local laboratory'
_chemical_formula_moiety 'C48 H38 Cu N3 O3 P2 '
_chemical_formula_sum 'C48 H38 Cu N3 O3 P2'
_chemical_formula_weight 830.338
_chemical_name_systematic
;
 ?
;
_space_group_IT_number 4
_symmetry_cell_setting monoclinic
_symmetry_space_group_name_Hall 'P 2yb'
_symmetry_space_group_name_H-M 'P 1 21 1'
_audit_creation_method maXus
_cell_angle_alpha 90.00
_cell_angle_beta 103.2034(9)
_cell_angle_gamma 90.00
_cell_formula_units_Z 2
_cell_length_a 10.0266(2)
_cell_length_b 19.7098(5)
_cell_length_c 10.6355(3)
_cell_measurement_reflns_used 1928
_cell_measurement_temperature 298
_cell_measurement_theta_max 19.980
_cell_measurement_theta_min 4.076
_cell_volume 2046.25(9)
_computing_data_collection KappaCCD
_computing_data_reduction 'Denzo and Scalepak (Otwinowski & Minor, 1997)'
_computing_structure_refinement 'SHELXL-97 (Sheldrick, 1997)'
_diffrn_measured_fraction_theta_full 0.986
_diffrn_measured_fraction_theta_max 0.986
_diffrn_measurement_device KappaCCD
_diffrn_orient_matrix_type X=UH
_diffrn_orient_matrix_UB_11 -0.00398
_diffrn_orient_matrix_UB_12 -0.03600
_diffrn_orient_matrix_UB_13 0.09583
_diffrn_orient_matrix_UB_21 -0.01421
_diffrn_orient_matrix_UB_22 0.04579
_diffrn_orient_matrix_UB_23 0.01661
_diffrn_orient_matrix_UB_31 -0.09104
_diffrn_orient_matrix_UB_32 -0.03119
_diffrn_orient_matrix_UB_33 0.00808
_diffrn_radiation_source 'fine-focus sealed tube'
_diffrn_radiation_type ' MoK\a'
_diffrn_radiation_wavelength_id all
_diffrn_reflns_limit_h_max 9
_diffrn_reflns_limit_h_min -9
_diffrn_reflns_limit_k_max 18
_diffrn_reflns_limit_k_min -18
_diffrn_reflns_limit_l_max 10
_diffrn_reflns_limit_l_min -10
_diffrn_reflns_number 3530
_diffrn_reflns_theta_full 19.99
_diffrn_reflns_theta_max 19.99
_diffrn_reflns_theta_min 4.14
_exptl_absorpt_coefficient_mu 0.658
_exptl_absorpt_correction_type none
_exptl_crystal_colour Yellow
_exptl_crystal_density_diffrn 1.348
_exptl_crystal_density_method 'not measured'
_exptl_crystal_description Cube
_refine_diff_density_max 0.115
_refine_diff_density_min -0.128
_refine_diff_density_rms 0.027
_refine_ls_abs_structure_details 'Flack H D (1983), Acta Cryst. A39, 876-881'
_refine_ls_abs_structure_Flack -0.014(10)
_refine_ls_extinction_method none
_refine_ls_goodness_of_fit_ref 1.014
_refine_ls_hydrogen_treatment noref
_refine_ls_matrix_type full
_refine_ls_number_parameters 514
_refine_ls_number_reflns 3523
_refine_ls_number_restraints 1
_refine_ls_restrained_S_all 1.014
_refine_ls_R_factor_all 0.0241
_refine_ls_R_factor_gt 0.0228
_refine_ls_shift/su_max 0.005
_refine_ls_shift/su_mean 0.001
_refine_ls_structure_factor_coef Fsqd
_refine_ls_weighting_details 'calc w=1/[\s^2^(Fo^2^)+(0.0311P)^2^+0.5879P] where P=(Fo^2^+2Fc^2^)/3'
_refine_ls_weighting_scheme calc
_refine_ls_wR_factor_gt 0.0581
_refine_ls_wR_factor_ref 0.0593
_reflns_number_gt 3435
_reflns_number_total 3523
_reflns_threshold_expression >2sigma(I)
_cod_data_source_file ol0272040si20021203_122153.cif
_cod_data_source_block global
_cod_depositor_comments
;
The following automatic conversions were performed:

'_symmetry_cell_setting' value 'Monoclinic' changed to 'monoclinic'
according to /home/saulius/struct/CIF-dictionaries/cif_core.dic
dictionary named 'cif_core.dic' version 2.4.1 from 2010-06-29.

Automatic conversion script
Id: cif_fix_values 1715 2011-07-08 13:25:40Z adriana 
;
_cod_original_sg_symbol_H-M 'P 21          '
_cod_original_formula_sum 'C48 H38 Cu N3 O3 P2 '
_cod_database_code 1507490

loop_
_symmetry_equiv_pos_as_xyz
+X,+Y,+Z
'-X,+Y+ 1/2,-Z'

loop_
_atom_site_label
_atom_site_type_symbol
_atom_site_fract_x
_atom_site_fract_y
_atom_site_fract_z
_atom_site_U_iso_or_equiv
_atom_site_adp_type
_atom_site_occupancy
_atom_site_symmetry_multiplicity
_atom_site_calc_flag
_atom_site_refinement_flags
Cu1 Cu 0.37344(4) 0.83238(2) 0.16290(3) 0.03748(14) Uani 1 1 d .
P1 P 0.36709(9) 0.76625(5) -0.01173(8) 0.0375(2) Uani 1 1 d .
P2 P 0.18990(9) 0.89205(5) 0.19801(8) 0.0364(2) Uani 1 1 d .
O1 O 0.1236(3) 0.58983(16) 0.4475(3) 0.0687(8) Uani 1 1 d .
O2 O 0.3112(4) 0.6338(2) 0.5517(4) 0.0921(11) Uani 1 1 d .
O3 O 0.2994(4) 0.5969(2) 0.3633(4) 0.1140(15) Uani 1 1 d .
N1 N 0.4909(3) 0.79681(15) 0.3380(3) 0.0383(7) Uani 1 1 d .
N2 N 0.5386(3) 0.90082(15) 0.1905(3) 0.0373(7) Uani 1 1 d .
N3 N 0.2442(4) 0.60657(19) 0.4535(4) 0.0617(10) Uani 1 1 d .
C1 C 0.4705(4) 0.74429(19) 0.4107(4) 0.0476(10) Uani 1 1 d .
C2 C 0.5533(5) 0.7307(2) 0.5320(4) 0.0583(12) Uani 1 1 d .
C3 C 0.6602(4) 0.7715(2) 0.5810(4) 0.0546(11) Uani 1 1 d .
C4 C 0.7920(4) 0.8757(2) 0.5571(4) 0.0568(11) Uani 1 1 d .
C5 C 0.8087(4) 0.9304(2) 0.4882(4) 0.0554(11) Uani 1 1 d .
C6 C 0.7388(4) 0.9983(2) 0.2854(4) 0.0547(11) Uani 1 1 d .
C7 C 0.6554(4) 1.0039(2) 0.1653(4) 0.0537(11) Uani 1 1 d .
C8 C 0.5578(4) 0.9544(2) 0.1197(4) 0.0453(10) Uani 1 1 d .
C9 C 0.5989(3) 0.8383(2) 0.3878(3) 0.0325(8) Uani 1 1 d .
C10 C 0.6860(3) 0.8277(2) 0.5097(3) 0.0426(9) Uani 1 1 d .
C11 C 0.7241(4) 0.9418(2) 0.3616(4) 0.0419(10) Uani 1 1 d .
C12 C 0.6211(3) 0.89469(19) 0.3103(4) 0.0367(9) Uani 1 1 d .
C13 C 0.0947(4) 0.93978(19) 0.0594(3) 0.0390(9) Uani 1 1 d .
C14 C 0.0014(5) 0.9901(2) 0.0674(4) 0.0661(12) Uani 1 1 d .
C15 C -0.0659(5) 1.0249(3) -0.0411(5) 0.0822(15) Uani 1 1 d .
C16 C -0.0407(5) 1.0096(3) -0.1598(5) 0.0700(14) Uani 1 1 d .
C17 C 0.0485(5) 0.9602(3) -0.1695(4) 0.0687(13) Uani 1 1 d .
C18 C 0.1174(4) 0.9253(2) -0.0615(4) 0.0497(11) Uani 1 1 d .
C19 C 0.2218(4) 0.95642(19) 0.3243(3) 0.0399(9) Uani 1 1 d .
C20 C 0.1293(4) 0.9729(2) 0.3986(4) 0.0481(10) Uani 1 1 d .
C21 C 0.1536(5) 1.0250(2) 0.4873(4) 0.0550(11) Uani 1 1 d .
C22 C 0.2727(5) 1.0608(2) 0.5053(4) 0.0570(12) Uani 1 1 d .
C23 C 0.3674(5) 1.0464(2) 0.4344(4) 0.0626(12) Uani 1 1 d .
C24 C 0.3413(4) 0.9946(2) 0.3438(4) 0.0497(10) Uani 1 1 d .
C25 C 0.0642(3) 0.8370(2) 0.2464(3) 0.0391(8) Uani 1 1 d .
C26 C 0.1089(4) 0.7982(2) 0.3566(4) 0.0611(12) Uani 1 1 d .
C27 C 0.0248(6) 0.7517(3) 0.3954(5) 0.0806(15) Uani 1 1 d .
C28 C -0.1055(6) 0.7427(3) 0.3228(6) 0.0779(15) Uani 1 1 d .
C29 C -0.1530(5) 0.7807(3) 0.2162(5) 0.0712(13) Uani 1 1 d .
C30 C -0.0690(4) 0.8278(3) 0.1772(3) 0.0538(10) Uani 1 1 d .
C31 C 0.4782(4) 0.6920(2) 0.0157(4) 0.0472(10) Uani 1 1 d .
C32 C 0.4659(6) 0.6510(2) 0.1181(4) 0.0809(16) Uani 1 1 d .
C33 C 0.5441(10) 0.5933(3) 0.1495(6) 0.124(3) Uani 1 1 d .
C34 C 0.6363(8) 0.5768(4) 0.0801(11) 0.141(4) Uani 1 1 d .
C35 C 0.6517(6) 0.6153(4) -0.0215(10) 0.129(3) Uani 1 1 d .
C36 C 0.5693(5) 0.6733(3) -0.0549(6) 0.0817(16) Uani 1 1 d .
C37 C 0.2045(4) 0.72842(19) -0.0949(3) 0.0406(9) Uani 1 1 d .
C38 C 0.0949(5) 0.7333(2) -0.0389(5) 0.0617(13) Uani 1 1 d .
C39 C -0.0297(5) 0.7036(3) -0.0964(5) 0.0810(15) Uani 1 1 d .
C40 C -0.0437(5) 0.6683(2) -0.2089(5) 0.0701(14) Uani 1 1 d .
C41 C 0.0657(5) 0.6630(2) -0.2663(4) 0.0548(11) Uani 1 1 d .
C42 C 0.1887(4) 0.6922(2) -0.2091(4) 0.0483(10) Uani 1 1 d .
C43 C 0.4264(4) 0.81697(19) -0.1332(3) 0.0458(10) Uani 1 1 d .
C44 C 0.5601(4) 0.8411(2) -0.1035(4) 0.0573(11) Uani 1 1 d .
C45 C 0.6058(6) 0.8876(3) -0.1816(5) 0.0771(15) Uani 1 1 d .
C46 C 0.5167(7) 0.9111(3) -0.2899(6) 0.0801(15) Uani 1 1 d .
C47 C 0.3858(6) 0.8879(3) -0.3227(4) 0.0797(15) Uani 1 1 d .
C48 C 0.3395(4) 0.8407(2) -0.2449(4) 0.0619(11) Uani 1 1 d .
H1 H 0.3974 0.7154 0.3787 0.057 Uiso 1 1 calc R
H2 H 0.5348 0.6936 0.5792 0.070 Uiso 1 1 calc R
H3 H 0.7165 0.7624 0.6616 0.065 Uiso 1 1 calc R
H4 H 0.8505 0.8687 0.6375 0.068 Uiso 1 1 calc R
H5 H 0.8766 0.9617 0.5229 0.066 Uiso 1 1 calc R
H6 H 0.8044 1.0313 0.3164 0.066 Uiso 1 1 calc R
H7 H 0.6638 1.0409 0.1137 0.064 Uiso 1 1 calc R
H8 H 0.5036 0.9588 0.0366 0.054 Uiso 1 1 calc R
H14 H -0.0164 1.0007 0.1472 0.079 Uiso 1 1 calc R
H15 H -0.1284 1.0587 -0.0340 0.099 Uiso 1 1 calc R
H16 H -0.0854 1.0333 -0.2329 0.084 Uiso 1 1 calc R
H17 H 0.0643 0.9494 -0.2500 0.082 Uiso 1 1 calc R
H18 H 0.1797 0.8916 -0.0701 0.060 Uiso 1 1 calc R
H20 H 0.0487 0.9480 0.3883 0.058 Uiso 1 1 calc R
H21 H 0.0890 1.0356 0.5346 0.066 Uiso 1 1 calc R
H22 H 0.2899 1.0954 0.5663 0.068 Uiso 1 1 calc R
H23 H 0.4484 1.0711 0.4470 0.075 Uiso 1 1 calc R
H24 H 0.4051 0.9852 0.2949 0.060 Uiso 1 1 calc R
H26 H 0.1978 0.8038 0.4053 0.073 Uiso 1 1 calc R
H27 H 0.0559 0.7266 0.4704 0.097 Uiso 1 1 calc R
H28 H -0.1619 0.7101 0.3471 0.093 Uiso 1 1 calc R
H29 H -0.2426 0.7751 0.1690 0.085 Uiso 1 1 calc R
H30 H -0.1023 0.8536 0.1035 0.065 Uiso 1 1 calc R
H32 H 0.4032 0.6626 0.1668 0.097 Uiso 1 1 calc R
H33 H 0.5334 0.5661 0.2179 0.148 Uiso 1 1 calc R
H34 H 0.6903 0.5384 0.1022 0.170 Uiso 1 1 calc R
H35 H 0.7160 0.6035 -0.0684 0.155 Uiso 1 1 calc R
H36 H 0.5772 0.6990 -0.1262 0.098 Uiso 1 1 calc R
H38 H 0.1040 0.7567 0.0385 0.074 Uiso 1 1 calc R
H39 H -0.1038 0.7079 -0.0580 0.097 Uiso 1 1 calc R
H40 H -0.1268 0.6479 -0.2466 0.084 Uiso 1 1 calc R
H41 H 0.0562 0.6396 -0.3438 0.066 Uiso 1 1 calc R
H42 H 0.2627 0.6877 -0.2476 0.058 Uiso 1 1 calc R
H44 H 0.6204 0.8255 -0.0293 0.069 Uiso 1 1 calc R
H45 H 0.6960 0.9027 -0.1607 0.093 Uiso 1 1 calc R
H46 H 0.5461 0.9432 -0.3416 0.096 Uiso 1 1 calc R
H47 H 0.3267 0.9035 -0.3976 0.096 Uiso 1 1 calc R
H48 H 0.2497 0.8251 -0.2681 0.074 Uiso 1 1 calc R

loop_
_atom_site_aniso_label
_atom_site_aniso_U_11
_atom_site_aniso_U_22
_atom_site_aniso_U_33
_atom_site_aniso_U_23
_atom_site_aniso_U_13
_atom_site_aniso_U_12
Cu1 0.0371(2) 0.0379(3) 0.0362(2) -0.0025(2) 0.00583(17) -0.0007(2)
P1 0.0411(5) 0.0366(6) 0.0347(5) -0.0026(4) 0.0083(4) 0.0021(5)
P2 0.0371(5) 0.0375(6) 0.0337(5) -0.0002(4) 0.0065(4) 0.0034(5)
O1 0.055(2) 0.071(2) 0.082(2) -0.0034(16) 0.0192(17) -0.0132(17)
O2 0.093(2) 0.113(3) 0.072(2) -0.031(2) 0.0234(19) -0.041(2)
O3 0.118(3) 0.151(4) 0.093(3) -0.055(3) 0.067(3) -0.059(3)
N1 0.0450(19) 0.0322(18) 0.0388(18) -0.0010(16) 0.0117(14) -0.0045(16)
N2 0.0388(17) 0.033(2) 0.0407(19) -0.0019(16) 0.0100(16) -0.0015(15)
N3 0.073(3) 0.051(2) 0.064(3) -0.006(2) 0.023(3) -0.015(2)
C1 0.051(2) 0.040(3) 0.049(3) -0.002(2) 0.005(2) -0.001(2)
C2 0.077(3) 0.049(3) 0.048(3) 0.009(2) 0.012(3) 0.000(3)
C3 0.062(3) 0.054(3) 0.043(2) 0.006(2) 0.000(2) 0.007(3)
C4 0.048(3) 0.073(3) 0.045(3) -0.003(2) 0.000(2) 0.000(3)
C5 0.041(2) 0.067(3) 0.055(3) -0.016(2) 0.005(2) -0.016(2)
C6 0.052(3) 0.045(3) 0.070(3) -0.017(2) 0.020(2) -0.017(2)
C7 0.064(3) 0.037(3) 0.067(3) 0.001(2) 0.030(3) -0.007(2)
C8 0.055(3) 0.036(3) 0.046(2) 0.001(2) 0.015(2) 0.001(2)
C9 0.0317(18) 0.028(2) 0.038(2) -0.008(2) 0.0085(17) 0.001(2)
C10 0.0380(19) 0.047(2) 0.041(2) -0.005(2) 0.0058(18) -0.001(2)
C11 0.038(2) 0.041(3) 0.050(3) -0.008(2) 0.017(2) -0.007(2)
C12 0.032(2) 0.034(2) 0.048(3) -0.009(2) 0.017(2) 0.001(2)
C13 0.038(2) 0.038(2) 0.038(2) 0.0049(18) 0.0034(17) -0.001(2)
C14 0.071(3) 0.070(3) 0.056(3) 0.012(2) 0.013(2) 0.027(3)
C15 0.080(3) 0.077(4) 0.082(4) 0.016(3) 0.002(3) 0.035(3)
C16 0.066(3) 0.071(4) 0.060(4) 0.023(3) -0.012(3) 0.003(3)
C17 0.077(3) 0.083(4) 0.041(3) 0.004(3) 0.003(3) -0.010(3)
C18 0.059(3) 0.049(3) 0.037(3) 0.008(2) 0.002(2) 0.005(2)
C19 0.042(2) 0.042(2) 0.036(2) 0.0022(18) 0.0089(18) 0.010(2)
C20 0.044(2) 0.052(3) 0.048(2) -0.007(2) 0.011(2) -0.002(2)
C21 0.063(3) 0.055(3) 0.052(3) -0.006(2) 0.024(2) 0.011(3)
C22 0.068(3) 0.046(3) 0.056(3) -0.013(2) 0.011(2) 0.005(3)
C23 0.059(3) 0.040(3) 0.086(3) -0.015(3) 0.010(3) -0.002(2)
C24 0.043(3) 0.047(3) 0.062(3) -0.010(2) 0.019(2) 0.005(2)
C25 0.048(2) 0.035(2) 0.037(2) -0.002(2) 0.0163(17) 0.008(2)
C26 0.062(3) 0.062(3) 0.060(3) 0.022(2) 0.016(2) 0.006(2)
C27 0.093(4) 0.067(4) 0.091(4) 0.036(3) 0.043(3) 0.015(3)
C28 0.077(4) 0.054(3) 0.117(5) 0.009(3) 0.051(4) -0.009(3)
C29 0.054(3) 0.075(4) 0.087(4) -0.008(3) 0.022(3) -0.019(3)
C30 0.050(2) 0.058(3) 0.053(2) 0.001(3) 0.010(2) -0.011(3)
C31 0.045(2) 0.039(2) 0.052(3) -0.007(2) 0.001(2) 0.002(2)
C32 0.132(5) 0.047(3) 0.051(3) -0.002(3) -0.003(3) 0.018(3)
C33 0.184(8) 0.051(4) 0.097(5) -0.006(3) -0.050(5) 0.031(5)
C34 0.080(5) 0.069(6) 0.226(11) -0.051(6) -0.066(6) 0.029(4)
C35 0.062(4) 0.063(5) 0.272(11) -0.044(5) 0.059(5) -0.005(4)
C36 0.057(3) 0.052(3) 0.148(5) -0.018(3) 0.048(3) 0.000(3)
C37 0.044(2) 0.037(2) 0.040(2) -0.0010(19) 0.0094(19) 0.0032(19)
C38 0.052(3) 0.067(3) 0.067(3) -0.024(2) 0.014(3) -0.009(2)
C39 0.056(3) 0.089(4) 0.100(4) -0.045(3) 0.023(3) -0.022(3)
C40 0.052(3) 0.060(3) 0.088(4) -0.019(3) -0.006(3) -0.009(2)
C41 0.064(3) 0.047(3) 0.046(2) -0.009(2) -0.004(2) 0.003(2)
C42 0.049(3) 0.049(3) 0.045(3) -0.010(2) 0.007(2) 0.005(2)
C43 0.059(3) 0.044(3) 0.036(2) -0.0046(18) 0.016(2) 0.001(2)
C44 0.071(3) 0.055(3) 0.053(2) -0.003(3) 0.028(2) -0.006(3)
C45 0.095(4) 0.066(3) 0.087(4) -0.010(3) 0.054(4) -0.020(3)
C46 0.116(5) 0.057(3) 0.083(4) 0.012(3) 0.056(4) 0.007(3)
C47 0.114(5) 0.077(4) 0.053(3) 0.019(3) 0.028(3) 0.028(4)
C48 0.079(3) 0.062(3) 0.047(3) 0.005(3) 0.019(2) 0.010(3)

loop_
_atom_type_symbol
_atom_type_description
_atom_type_scat_dispersion_real
_atom_type_scat_dispersion_imag
_atom_type_scat_source
C C 0.0033 0.0016 'International Tables Vol C Tables 4.2.6.8 and 6.1.1.4'
H H 0.0000 0.0000 'International Tables Vol C Tables 4.2.6.8 and 6.1.1.4'
Cu Cu 0.3201 1.2651 'International Tables Vol C Tables 4.2.6.8 and 6.1.1.4'
N N 0.0061 0.0033 'International Tables Vol C Tables 4.2.6.8 and 6.1.1.4'
O O 0.0106 0.0060 'International Tables Vol C Tables 4.2.6.8 and 6.1.1.4'
P P 0.1023 0.0942 'International Tables Vol C Tables 4.2.6.8 and 6.1.1.4'

loop_
_diffrn_radiation_wavelength
0.71073

loop_
_geom_angle_atom_site_label_1
_geom_angle_atom_site_label_2
_geom_angle_atom_site_label_3
_geom_angle
N1 Cu1 N2 79.92(12)
N1 Cu1 P1 116.41(8)
N2 Cu1 P1 110.99(8)
N1 Cu1 P2 109.81(8)
N2 Cu1 P2 106.55(8)
P1 Cu1 P2 123.98(4)
C31 P1 C37 101.27(17)
C31 P1 C43 105.40(18)
C37 P1 C43 106.14(17)
C31 P1 Cu1 115.48(13)
C37 P1 Cu1 119.23(13)
C43 P1 Cu1 108.16(12)
C19 P2 C13 102.00(16)
C19 P2 C25 102.85(16)
C13 P2 C25 105.51(16)
C19 P2 Cu1 117.80(12)
C13 P2 Cu1 115.20(13)
C25 P2 Cu1 111.96(12)
C1 N1 C9 117.0(3)
C1 N1 Cu1 130.4(3)
C9 N1 Cu1 112.4(2)
C8 N2 C12 117.6(3)
C8 N2 Cu1 129.7(3)
C12 N2 Cu1 111.4(2)
O2 N3 O3 118.4(4)
O2 N3 O1 119.8(4)
O3 N3 O1 121.8(4)
N1 C1 C2 123.2(4)
C3 C2 C1 119.8(4)
C2 C3 C10 119.5(4)
C5 C4 C10 121.2(4)
C4 C5 C11 121.3(4)
C7 C6 C11 118.8(4)
C6 C7 C8 120.3(4)
N2 C8 C7 122.6(4)
N1 C9 C10 122.6(3)
N1 C9 C12 117.2(3)
C10 C9 C12 120.2(3)
C3 C10 C9 117.8(3)
C3 C10 C4 123.2(3)
C9 C10 C4 118.9(4)
C12 C11 C6 117.7(4)
C12 C11 C5 119.1(4)
C6 C11 C5 123.2(4)
N2 C12 C11 122.9(3)
N2 C12 C9 118.0(3)
C11 C12 C9 119.2(3)
C14 C13 C18 117.6(3)
C14 C13 P2 123.9(3)
C18 C13 P2 118.5(3)
C13 C14 C15 121.0(4)
C16 C15 C14 120.1(4)
C17 C16 C15 119.7(4)
C16 C17 C18 120.9(4)
C17 C18 C13 120.8(4)
C20 C19 C24 117.0(3)
C20 C19 P2 123.7(3)
C24 C19 P2 119.1(3)
C21 C20 C19 121.8(4)
C22 C21 C20 119.6(4)
C23 C22 C21 120.7(4)
C22 C23 C24 119.3(4)
C23 C24 C19 121.4(4)
C26 C25 C30 117.7(4)
C26 C25 P2 117.2(3)
C30 C25 P2 125.0(3)
C27 C26 C25 121.4(4)
C28 C27 C26 119.4(4)
C29 C28 C27 120.6(4)
C28 C29 C30 120.2(4)
C29 C30 C25 120.7(4)
C36 C31 C32 117.9(4)
C36 C31 P1 126.4(4)
C32 C31 P1 115.7(3)
C31 C32 C33 121.6(6)
C34 C33 C32 119.3(8)
C33 C34 C35 121.2(8)
C34 C35 C36 119.2(7)
C31 C36 C35 120.7(6)
C38 C37 C42 118.4(4)
C38 C37 P1 118.5(3)
C42 C37 P1 123.0(3)
C37 C38 C39 120.7(4)
C40 C39 C38 120.2(4)
C39 C40 C41 119.8(4)
C42 C41 C40 119.9(4)
C41 C42 C37 121.1(4)
C48 C43 C44 117.7(4)
C48 C43 P1 123.1(3)
C44 C43 P1 118.5(3)
C45 C44 C43 121.7(4)
C46 C45 C44 119.2(5)
C45 C46 C47 120.6(5)
C46 C47 C48 120.4(5)
C43 C48 C47 120.4(4)
N1 C1 H1 118.4
C2 C1 H1 118.4
C3 C2 H2 120.1
C1 C2 H2 120.1
C2 C3 H3 120.2
C10 C3 H3 120.2
C5 C4 H4 119.4
C10 C4 H4 119.4
C4 C5 H5 119.3
C11 C5 H5 119.3
C7 C6 H6 120.6
C11 C6 H6 120.6
C6 C7 H7 119.8
C8 C7 H7 119.8
N2 C8 H8 118.7
C7 C8 H8 118.7
C13 C14 H14 119.5
C15 C14 H14 119.5
C16 C15 H15 120.0
C14 C15 H15 120.0
C17 C16 H16 120.2
C15 C16 H16 120.2
C16 C17 H17 119.6
C18 C17 H17 119.6
C17 C18 H18 119.6
C13 C18 H18 119.6
C21 C20 H20 119.1
C19 C20 H20 119.1
C22 C21 H21 120.2
C20 C21 H21 120.2
C23 C22 H22 119.6
C21 C22 H22 119.6
C22 C23 H23 120.3
C24 C23 H23 120.3
C23 C24 H24 119.3
C19 C24 H24 119.3
C27 C26 H26 119.3
C25 C26 H26 119.3
C28 C27 H27 120.3
C26 C27 H27 120.3
C29 C28 H28 119.7
C27 C28 H28 119.7
C28 C29 H29 119.9
C30 C29 H29 119.9
C29 C30 H30 119.7
C25 C30 H30 119.7
C31 C32 H32 119.2
C33 C32 H32 119.2
C34 C33 H33 120.3
C32 C33 H33 120.3
C33 C34 H34 119.4
C35 C34 H34 119.4
C34 C35 H35 120.4
C36 C35 H35 120.4
C31 C36 H36 119.6
C35 C36 H36 119.6
C37 C38 H38 119.6
C39 C38 H38 119.6
C40 C39 H39 119.9
C38 C39 H39 119.9
C39 C40 H40 120.1
C41 C40 H40 120.1
C42 C41 H41 120.1
C40 C41 H41 120.1
C41 C42 H42 119.5
C37 C42 H42 119.5
C45 C44 H44 119.2
C43 C44 H44 119.2
C46 C45 H45 120.4
C44 C45 H45 120.4
C45 C46 H46 119.7
C47 C46 H46 119.7
C46 C47 H47 119.8
C48 C47 H47 119.8
C43 C48 H48 119.8
C47 C48 H48 119.8

loop_
_geom_bond_atom_site_label_1
_geom_bond_atom_site_label_2
_geom_bond_distance
Cu1 N1 2.085(3)
Cu1 N2 2.104(3)
Cu1 P1 2.2579(10)
Cu1 P2 2.2854(10)
P1 C31 1.821(4)
P1 C37 1.827(4)
P1 C43 1.836(4)
P2 C19 1.822(4)
P2 C13 1.824(4)
P2 C25 1.825(4)
O1 N3 1.241(4)
O2 N3 1.229(5)
O3 N3 1.226(5)
N1 C1 1.336(5)
N1 C9 1.364(4)
N2 C8 1.336(5)
N2 C12 1.357(4)
C1 C2 1.391(5)
C2 C3 1.346(6)
C3 C10 1.399(6)
C4 C5 1.337(6)
C4 C10 1.426(6)
C5 C11 1.436(5)
C6 C7 1.362(6)
C6 C11 1.404(6)
C7 C8 1.387(5)
C9 C10 1.404(5)
C9 C12 1.430(5)
C11 C12 1.404(5)
C13 C14 1.379(5)
C13 C18 1.386(5)
C14 C15 1.379(6)
C15 C16 1.376(7)
C16 C17 1.341(7)
C17 C18 1.381(6)
C19 C20 1.387(5)
C19 C24 1.389(5)
C20 C21 1.378(6)
C21 C22 1.363(6)
C22 C23 1.370(6)
C23 C24 1.387(6)
C25 C26 1.385(5)
C25 C30 1.382(5)
C26 C27 1.371(6)
C27 C28 1.369(7)
C28 C29 1.352(7)
C29 C30 1.379(6)
C31 C36 1.360(6)
C31 C32 1.384(6)
C32 C33 1.378(8)
C33 C34 1.347(11)
C34 C35 1.358(11)
C35 C36 1.407(9)
C37 C38 1.367(6)
C37 C42 1.386(5)
C38 C39 1.389(6)
C39 C40 1.363(6)
C40 C41 1.375(6)
C41 C42 1.372(5)
C43 C48 1.384(5)
C43 C44 1.389(5)
C44 C45 1.384(6)
C45 C46 1.367(7)
C46 C47 1.359(7)
C47 C48 1.392(6)
C1 H1 0.9300
C2 H2 0.9300
C3 H3 0.9300
C4 H4 0.9300
C5 H5 0.9300
C6 H6 0.9300
C7 H7 0.9300
C8 H8 0.9300
C14 H14 0.9300
C15 H15 0.9300
C16 H16 0.9300
C17 H17 0.9300
C18 H18 0.9300
C20 H20 0.9300
C21 H21 0.9300
C22 H22 0.9300
C23 H23 0.9300
C24 H24 0.9300
C26 H26 0.9300
C27 H27 0.9300
C28 H28 0.9300
C29 H29 0.9300
C30 H30 0.9300
C32 H32 0.9300
C33 H33 0.9300
C34 H34 0.9300
C35 H35 0.9300
C36 H36 0.9300
C38 H38 0.9300
C39 H39 0.9300
C40 H40 0.9300
C41 H41 0.9300
C42 H42 0.9300
C44 H44 0.9300
C45 H45 0.9300
C46 H46 0.9300
C47 H47 0.9300
C48 H48 0.9300
